data_7012597
loop_
_publ_author_name
'Bickley, Jamie F.'
'Bonar-Law, Richard'
'Lawson, Gavin T.'
'Richards, Philip I.'
'Rivals, Frederic'
'Steiner, Alexander'
'Zacchini, Stefano'

_publ_section_title
;
 Supramolecular variations on a molecular theme: the structural
 diversity of phosphazenes (RNH)6P3N3 in the solid state
;
_journal_issue 7
_journal_name_full 'Dalton Transactions'
_journal_page_first 1235
_journal_paper_doi 10.1039/b212308h
_journal_year 2003
_chemical_formula_sum 'C18 H48 N9 P3'
_chemical_formula_weight 483.56
_chemical_name_systematic
; 
? 
;
_space_group_IT_number 148
_symmetry_cell_setting rhombohedral
_symmetry_space_group_name_Hall '-R 3'
_symmetry_space_group_name_H-M 'R -3 :H'
_atom_sites_solution_hydrogens geom
_atom_sites_solution_primary direct
_atom_sites_solution_secondary difmap
_audit_creation_method SHELXL-97
_cell_angle_alpha 90.00
_cell_angle_beta 90.00
_cell_angle_gamma 120.00
_cell_formula_units_Z 18
_cell_length_a 36.840(10)
_cell_length_b 36.840(10)
_cell_length_c 10.799(4)
_cell_measurement_temperature 150(2)
_cell_volume 12693(7)
_computing_structure_refinement 'SHELXL-97 (Sheldrick, 1997)'
_computing_structure_solution 'SHELXS-97 (Sheldrick, 1990)'
_diffrn_ambient_temperature 150(2)
_diffrn_measured_fraction_theta_full 0.998
_diffrn_measured_fraction_theta_max 0.998
_diffrn_radiation_monochromator graphite
_diffrn_radiation_source 'fine-focus sealed tube'
_diffrn_radiation_type MoK\a
_diffrn_radiation_wavelength 0.71073
_diffrn_reflns_av_R_equivalents 0.0221
_diffrn_reflns_av_sigmaI/netI 0.0179
_diffrn_reflns_limit_h_max 40
_diffrn_reflns_limit_h_min -40
_diffrn_reflns_limit_k_max 40
_diffrn_reflns_limit_k_min -40
_diffrn_reflns_limit_l_max 8
_diffrn_reflns_limit_l_min -11
_diffrn_reflns_number 19266
_diffrn_reflns_theta_full 23.27
_diffrn_reflns_theta_max 23.27
_diffrn_reflns_theta_min 1.91
_exptl_absorpt_coefficient_mu 0.233
_exptl_absorpt_correction_type 'not applied'
_exptl_crystal_colour colourless
_exptl_crystal_density_diffrn 1.139
_exptl_crystal_density_method 'not measured'
_exptl_crystal_description prism
_exptl_crystal_F_000 4752
_exptl_crystal_size_max 0.55
_exptl_crystal_size_mid 0.35
_exptl_crystal_size_min 0.30
_refine_diff_density_max 0.781
_refine_diff_density_min -0.377
_refine_diff_density_rms 0.056
_refine_ls_extinction_method none
_refine_ls_goodness_of_fit_ref 1.054
_refine_ls_hydrogen_treatment mixed
_refine_ls_matrix_type full
_refine_ls_number_parameters 293
_refine_ls_number_reflns 4045
_refine_ls_number_restraints 61
_refine_ls_restrained_S_all 1.075
_refine_ls_R_factor_all 0.0563
_refine_ls_R_factor_gt 0.0492
_refine_ls_shift/su_max 0.002
_refine_ls_shift/su_mean 0.000
_refine_ls_structure_factor_coef Fsqd
_refine_ls_weighting_details 'calc w=1/[\s^2^(Fo^2^)+(0.0593P)^2^+57.2946P] where P=(Fo^2^+2Fc^2^)/3'
_refine_ls_weighting_scheme calc
_refine_ls_wR_factor_gt 0.1264
_refine_ls_wR_factor_ref 0.1320
_reflns_number_gt 3539
_reflns_number_total 4045
_reflns_threshold_expression >2sigma(I)
_cod_data_source_file b212308h.txt
_cod_data_source_block P3
_cod_depositor_comments
;
The following automatic conversions were performed:
'_symmetry_cell_setting' value 'Rhombohedral' changed to 'rhombohedral'
according to '/home/saulius/struct/CIF-dictionaries/cif_core.dic'
dictionary named 'cif_core.dic' version 2.4.1 from 2010-06-29.

Automatic conversion script
Id: cif_fix_enum 1527 2010-12-29 10:47:43Z saulius 
;
_cod_original_sg_symbol_H-M R-3
_cod_database_code 7012597

loop_
_symmetry_equiv_pos_as_xyz
'x, y, z'
'-y, x-y, z'
'-x+y, -x, z'
'x+2/3, y+1/3, z+1/3'
'-y+2/3, x-y+1/3, z+1/3'
'-x+y+2/3, -x+1/3, z+1/3'
'x+1/3, y+2/3, z+2/3'
'-y+1/3, x-y+2/3, z+2/3'
'-x+y+1/3, -x+2/3, z+2/3'
'-x, -y, -z'
'y, -x+y, -z'
'x-y, x, -z'
'-x+2/3, -y+1/3, -z+1/3'
'y+2/3, -x+y+1/3, -z+1/3'
'x-y+2/3, x+1/3, -z+1/3'
'-x+1/3, -y+2/3, -z+2/3'
'y+1/3, -x+y+2/3, -z+2/3'
'x-y+1/3, x+2/3, -z+2/3'

loop_
_atom_site_label
_atom_site_type_symbol
_atom_site_fract_x
_atom_site_fract_y
_atom_site_fract_z
_atom_site_U_iso_or_equiv
_atom_site_adp_type
_atom_site_occupancy
_atom_site_symmetry_multiplicity
_atom_site_calc_flag
_atom_site_refinement_flags
_atom_site_disorder_assembly
_atom_site_disorder_group
P1 P 1.02833(2) 0.22826(2) 0.46644(7) 0.0257(2) Uani 1 1 d . . .
P2 P 1.01934(2) 0.14821(2) 0.43347(6) 0.0228(2) Uani 1 1 d . . .
P3 P 0.94926(2) 0.15717(2) 0.48218(7) 0.0279(2) Uani 1 1 d . . .
N1 N 1.04711(7) 0.19822(7) 0.4415(2) 0.0286(6) Uani 1 1 d . . .
N2 N 0.96977(7) 0.12948(7) 0.4439(2) 0.0246(5) Uani 1 1 d . . .
N3 N 0.97857(7) 0.20658(7) 0.4688(2) 0.0302(6) Uani 1 1 d . . .
N10 N 1.05236(8) 0.25427(8) 0.5939(3) 0.0341(6) Uani 1 1 d D . .
H10 H 1.0542(10) 0.2395(9) 0.642(3) 0.030(9) Uiso 1 1 d D . .
C11 C 1.04134(11) 0.28358(10) 0.6524(3) 0.0450(9) Uani 1 1 d . . .
H11 H 1.0159 0.2805 0.6098 0.054 Uiso 1 1 calc R . .
C12 C 1.03076(14) 0.27304(13) 0.7871(4) 0.0630(11) Uani 1 1 d . . .
H12A H 1.0077 0.2441 0.7946 0.094 Uiso 1 1 calc R . .
H12B H 1.0223 0.2921 0.8231 0.094 Uiso 1 1 calc R . .
H12C H 1.0554 0.2761 0.8311 0.094 Uiso 1 1 calc R . .
C13 C 1.07629(16) 0.32827(12) 0.6357(4) 0.0723(13) Uani 1 1 d . . .
H13A H 1.0824 0.3341 0.5473 0.108 Uiso 1 1 calc R . .
H13B H 1.1014 0.3323 0.6788 0.108 Uiso 1 1 calc R . .
H13C H 1.0677 0.3474 0.6702 0.108 Uiso 1 1 calc R . .
N20 N 1.03179(8) 0.12201(8) 0.5312(2) 0.0276(6) Uani 1 1 d D . .
H20 H 1.0556(6) 0.1295(9) 0.531(3) 0.022(8) Uiso 1 1 d D . .
C21 C 1.01187(9) 0.10794(9) 0.6527(3) 0.0306(7) Uani 1 1 d . . .
H21 H 0.9816 0.0994 0.6439 0.037 Uiso 1 1 calc R . .
C22 C 1.03126(12) 0.14280(13) 0.7483(3) 0.0558(10) Uani 1 1 d . . .
H22A H 1.0291 0.1669 0.7194 0.084 Uiso 1 1 calc R . .
H22B H 1.0608 0.1512 0.7599 0.084 Uiso 1 1 calc R . .
H22C H 1.0163 0.1328 0.8271 0.084 Uiso 1 1 calc R . .
C23 C 1.01426(12) 0.06988(13) 0.6907(4) 0.0587(11) Uani 1 1 d . . .
H23A H 1.0014 0.0483 0.6266 0.088 Uiso 1 1 calc R . .
H23B H 0.9993 0.0590 0.7691 0.088 Uiso 1 1 calc R . .
H23C H 1.0437 0.0776 0.7012 0.088 Uiso 1 1 calc R . .
N30 N 0.93440(9) 0.14498(9) 0.6296(3) 0.0417(7) Uani 1 1 d D . .
H30 H 0.9232(11) 0.1206(7) 0.641(3) 0.047(11) Uiso 1 1 d D . .
C31 C 0.92074(12) 0.16801(12) 0.7066(4) 0.0520(10) Uani 1 1 d . . .
H31 H 0.9368 0.1982 0.6815 0.062 Uiso 1 1 calc R . .
C32 C 0.87567(15) 0.15392(19) 0.6962(6) 0.0991(19) Uani 1 1 d . . .
H32A H 0.8687 0.1556 0.6095 0.149 Uiso 1 1 calc R . .
H32B H 0.8691 0.1719 0.7471 0.149 Uiso 1 1 calc R . .
H32C H 0.8592 0.1249 0.7250 0.149 Uiso 1 1 calc R . .
C33 C 0.93108(18) 0.16500(15) 0.8430(4) 0.0761(14) Uani 1 1 d . . .
H33A H 0.9608 0.1734 0.8504 0.114 Uiso 1 1 calc R . .
H33B H 0.9138 0.1361 0.8719 0.114 Uiso 1 1 calc R . .
H33C H 0.9253 0.1836 0.8935 0.114 Uiso 1 1 calc R . .
N40 N 1.04415(9) 0.26788(8) 0.3697(2) 0.0352(6) Uani 1 1 d D B .
H40 H 1.0683(7) 0.2838(9) 0.368(3) 0.042(11) Uiso 1 1 d D . .
C41 C 1.02197(11) 0.27051(11) 0.2619(3) 0.0460(9) Uani 1 1 d DU . .
H41 H 0.9991 0.2410 0.2481 0.055 Uiso 1 1 calc R A 1
C42 C 1.0005(5) 0.2933(5) 0.2760(14) 0.087(5) Uiso 0.359(12) 1 d PDU B 1
H42A H 0.9839 0.2845 0.3523 0.130 Uiso 0.359(12) 1 calc PR B 1
H42B H 0.9818 0.2878 0.2050 0.130 Uiso 0.359(12) 1 calc PR B 1
H42C H 1.0208 0.3234 0.2803 0.130 Uiso 0.359(12) 1 calc PR B 1
C43 C 1.0520(5) 0.2797(6) 0.1506(11) 0.077(4) Uiso 0.359(12) 1 d PDU B 1
H43A H 1.0628 0.2602 0.1522 0.116 Uiso 0.359(12) 1 calc PR B 1
H43B H 1.0754 0.3086 0.1562 0.116 Uiso 0.359(12) 1 calc PR B 1
H43C H 1.0368 0.2761 0.0731 0.116 Uiso 0.359(12) 1 calc PR B 1
C42' C 1.0284(2) 0.3153(2) 0.2573(6) 0.058(2) Uiso 0.641(12) 1 d PDU B 2
H42D H 1.0219 0.3226 0.3383 0.087 Uiso 0.641(12) 1 calc PR B 2
H42E H 1.0099 0.3166 0.1945 0.087 Uiso 0.641(12) 1 calc PR B 2
H42F H 1.0576 0.3353 0.2360 0.087 Uiso 0.641(12) 1 calc PR B 2
C43' C 1.0328(3) 0.2595(3) 0.1418(6) 0.072(2) Uiso 0.641(12) 1 d PDU B 2
H43D H 1.0283 0.2310 0.1457 0.107 Uiso 0.641(12) 1 calc PR B 2
H43E H 1.0623 0.2792 0.1228 0.107 Uiso 0.641(12) 1 calc PR B 2
H43F H 1.0150 0.2611 0.0769 0.107 Uiso 0.641(12) 1 calc PR B 2
N50 N 1.03515(8) 0.13605(8) 0.3045(2) 0.0286(6) Uani 1 1 d D . .
H50 H 1.0281(9) 0.1124(6) 0.299(3) 0.023(9) Uiso 1 1 d D . .
C51 C 1.03812(10) 0.15543(10) 0.1840(3) 0.0343(7) Uani 1 1 d . . .
H51 H 1.0551 0.1865 0.1948 0.041 Uiso 1 1 calc R . .
C52 C 1.06146(12) 0.14247(13) 0.0959(3) 0.0496(9) Uani 1 1 d . . .
H52A H 1.0888 0.1499 0.1314 0.074 Uiso 1 1 calc R . .
H52B H 1.0656 0.1570 0.0167 0.074 Uiso 1 1 calc R . .
H52C H 1.0452 0.1121 0.0824 0.074 Uiso 1 1 calc R . .
C53 C 0.99592(12) 0.14505(16) 0.1307(3) 0.0644(12) Uani 1 1 d . . .
H53A H 0.9814 0.1538 0.1891 0.097 Uiso 1 1 calc R . .
H53B H 0.9790 0.1148 0.1166 0.097 Uiso 1 1 calc R . .
H53C H 1.0001 0.1599 0.0521 0.097 Uiso 1 1 calc R . .
N60 N 0.90655(9) 0.14450(9) 0.4050(3) 0.0457(8) Uani 1 1 d D D .
H60 H 0.8868(9) 0.1236(9) 0.427(4) 0.055(12) Uiso 1 1 d D . .
C61 C 0.90355(12) 0.16367(11) 0.2908(4) 0.0514(10) Uani 1 1 d D . .
H61 H 0.9314 0.1873 0.2646 0.062 Uiso 1 1 calc R C 1
C62 C 0.88211(14) 0.13345(14) 0.1876(4) 0.0675(12) Uani 1 1 d D D .
H62A H 0.8950 0.1159 0.1765 0.101 Uiso 1 1 calc R . .
H62B H 0.8849 0.1489 0.1111 0.101 Uiso 1 1 calc R . .
H62C H 0.8523 0.1156 0.2076 0.101 Uiso 1 1 calc R . .
C63 C 0.8715(4) 0.1795(4) 0.3242(10) 0.0661(17) Uiso 0.415(11) 1 d PD D 1
H63A H 0.8830 0.1999 0.3920 0.099 Uiso 0.415(11) 1 calc PR D 1
H63B H 0.8447 0.1556 0.3497 0.099 Uiso 0.415(11) 1 calc PR D 1
H63C H 0.8673 0.1928 0.2513 0.099 Uiso 0.415(11) 1 calc PR D 1
C63' C 0.8935(3) 0.1972(3) 0.3046(8) 0.0661(17) Uiso 0.585(11) 1 d PD D 2
H63D H 0.9093 0.2151 0.3746 0.099 Uiso 0.585(11) 1 calc PR D 2
H63E H 0.8634 0.1849 0.3199 0.099 Uiso 0.585(11) 1 calc PR D 2
H63F H 0.9011 0.2140 0.2287 0.099 Uiso 0.585(11) 1 calc PR D 2

loop_
_atom_site_aniso_label
_atom_site_aniso_U_11
_atom_site_aniso_U_22
_atom_site_aniso_U_33
_atom_site_aniso_U_23
_atom_site_aniso_U_13
_atom_site_aniso_U_12
P1 0.0251(4) 0.0219(4) 0.0285(4) 0.0024(3) 0.0011(3) 0.0106(3)
P2 0.0219(4) 0.0240(4) 0.0226(4) -0.0001(3) 0.0006(3) 0.0116(3)
P3 0.0225(4) 0.0238(4) 0.0379(5) 0.0019(3) 0.0025(3) 0.0118(3)
N1 0.0211(12) 0.0266(13) 0.0352(14) 0.0006(11) 0.0017(10) 0.0098(11)
N2 0.0240(13) 0.0226(12) 0.0258(13) -0.0022(10) -0.0010(10) 0.0106(10)
N3 0.0288(14) 0.0267(13) 0.0386(15) 0.0028(11) 0.0025(11) 0.0165(11)
N10 0.0407(16) 0.0286(14) 0.0343(16) -0.0013(12) -0.0043(12) 0.0183(13)
C11 0.051(2) 0.040(2) 0.047(2) -0.0124(16) -0.0053(17) 0.0261(17)
C12 0.068(3) 0.059(3) 0.055(3) -0.012(2) 0.014(2) 0.027(2)
C13 0.103(4) 0.035(2) 0.068(3) -0.009(2) 0.012(3) 0.027(2)
N20 0.0209(14) 0.0334(14) 0.0303(14) 0.0048(11) 0.0026(11) 0.0149(12)
C21 0.0264(16) 0.0376(17) 0.0271(16) 0.0078(13) 0.0026(12) 0.0153(14)
C22 0.047(2) 0.069(3) 0.0286(19) -0.0057(17) -0.0025(16) 0.012(2)
C23 0.054(2) 0.065(3) 0.069(3) 0.038(2) 0.023(2) 0.039(2)
N30 0.0506(18) 0.0276(16) 0.0453(17) 0.0024(13) 0.0165(14) 0.0183(14)
C31 0.059(2) 0.045(2) 0.060(2) -0.0004(18) 0.0174(19) 0.0314(19)
C32 0.062(3) 0.119(5) 0.117(4) -0.053(4) 0.000(3) 0.045(3)
C33 0.119(4) 0.068(3) 0.052(3) 0.004(2) 0.020(3) 0.055(3)
N40 0.0289(16) 0.0297(15) 0.0401(16) 0.0085(12) 0.0006(12) 0.0096(13)
C41 0.048(2) 0.040(2) 0.044(2) 0.0120(16) -0.0046(16) 0.0179(17)
N50 0.0337(14) 0.0278(15) 0.0268(14) 0.0004(11) 0.0020(11) 0.0174(12)
C51 0.0353(17) 0.0443(19) 0.0248(16) 0.0018(13) 0.0002(13) 0.0210(15)
C52 0.052(2) 0.077(3) 0.0283(18) -0.0014(17) 0.0054(16) 0.039(2)
C53 0.052(2) 0.118(4) 0.035(2) 0.008(2) -0.0018(17) 0.052(3)
N60 0.0280(16) 0.0361(17) 0.067(2) 0.0123(15) -0.0046(14) 0.0115(14)
C61 0.051(2) 0.042(2) 0.064(2) 0.0109(18) -0.0139(19) 0.0257(18)
C62 0.075(3) 0.065(3) 0.058(3) 0.010(2) -0.003(2) 0.032(2)

loop_
_atom_type_symbol
_atom_type_description
_atom_type_scat_dispersion_real
_atom_type_scat_dispersion_imag
_atom_type_scat_source
C C 0.0033 0.0016 'International Tables Vol C Tables 4.2.6.8 and 6.1.1.4'
H H 0.0000 0.0000 'International Tables Vol C Tables 4.2.6.8 and 6.1.1.4'
N N 0.0061 0.0033 'International Tables Vol C Tables 4.2.6.8 and 6.1.1.4'
P P 0.1023 0.0942 'International Tables Vol C Tables 4.2.6.8 and 6.1.1.4'

loop_
_geom_angle_atom_site_label_1
_geom_angle_atom_site_label_2
_geom_angle_atom_site_label_3
_geom_angle
_geom_angle_site_symmetry_1
_geom_angle_site_symmetry_3
_geom_angle_publ_flag
N3 P1 N1 116.40(12) . . ?
N3 P1 N40 105.27(13) . . ?
N1 P1 N40 115.08(14) . . ?
N3 P1 N10 115.15(14) . . ?
N1 P1 N10 104.47(13) . . ?
N40 P1 N10 99.47(14) . . ?
N1 P2 N2 115.28(12) . . ?
N1 P2 N20 115.83(13) . . ?
N2 P2 N20 107.16(12) . . ?
N1 P2 N50 104.36(13) . . ?
N2 P2 N50 114.99(13) . . ?
N20 P2 N50 98.17(13) . . ?
N3 P3 N2 116.07(12) . . ?
N3 P3 N60 106.68(14) . . ?
N2 P3 N60 112.47(15) . . ?
N3 P3 N30 109.73(14) . . ?
N2 P3 N30 105.72(13) . . ?
N60 P3 N30 105.72(16) . . ?
P1 N1 P2 123.95(15) . . ?
P3 N2 P2 123.01(14) . . ?
P3 N3 P1 121.85(15) . . ?
C11 N10 P1 121.1(2) . . ?
N10 C11 C12 110.9(3) . . ?
N10 C11 C13 110.5(3) . . ?
C12 C11 C13 111.5(3) . . ?
C21 N20 P2 123.0(2) . . ?
N20 C21 C23 108.7(3) . . ?
N20 C21 C22 111.6(3) . . ?
C23 C21 C22 112.4(3) . . ?
C31 N30 P3 123.6(2) . . ?
N30 C31 C32 114.2(3) . . ?
N30 C31 C33 109.7(3) . . ?
C32 C31 C33 108.9(4) . . ?
C41 N40 P1 127.3(2) . . ?
C42 C41 N40 116.9(7) . . ?
C42 C41 C43' 124.3(7) . . ?
N40 C41 C43' 116.7(4) . . ?
C42 C41 C42' 37.5(7) . . ?
N40 C41 C42' 107.8(4) . . ?
C43' C41 C42' 110.3(5) . . ?
C42 C41 C43 120.1(9) . . ?
N40 C41 C43 105.7(6) . . ?
C43' C41 C43 27.9(6) . . ?
C42' C41 C43 91.7(7) . . ?
C51 N50 P2 124.5(2) . . ?
N50 C51 C52 108.8(3) . . ?
N50 C51 C53 113.4(3) . . ?
C52 C51 C53 110.8(3) . . ?
C61 N60 P3 126.3(3) . . ?
N60 C61 C63' 115.9(4) . . ?
N60 C61 C62 114.3(3) . . ?
C63' C61 C62 116.3(4) . . ?
N60 C61 C63 103.6(5) . . ?
C63' C61 C63 28.8(4) . . ?
C62 C61 C63 103.2(5) . . ?

loop_
_geom_bond_atom_site_label_1
_geom_bond_atom_site_label_2
_geom_bond_distance
_geom_bond_site_symmetry_2
_geom_bond_publ_flag
P1 N3 1.592(2) . ?
P1 N1 1.594(2) . ?
P1 N40 1.647(3) . ?
P1 N10 1.657(3) . ?
P2 N1 1.601(2) . ?
P2 N2 1.601(2) . ?
P2 N20 1.643(3) . ?
P2 N50 1.656(3) . ?
P3 N3 1.592(2) . ?
P3 N2 1.598(2) . ?
P3 N60 1.629(3) . ?
P3 N30 1.670(3) . ?
N10 C11 1.473(4) . ?
C11 C12 1.505(5) . ?
C11 C13 1.510(5) . ?
N20 C21 1.466(4) . ?
C21 C23 1.505(5) . ?
C21 C22 1.519(5) . ?
N30 C31 1.447(4) . ?
C31 C32 1.476(6) . ?
C31 C33 1.539(6) . ?
N40 C41 1.453(4) . ?
C41 C42 1.422(11) . ?
C41 C43' 1.472(7) . ?
C41 C42' 1.547(7) . ?
C41 C43 1.553(11) . ?
N50 C51 1.461(4) . ?
C51 C52 1.511(4) . ?
C51 C53 1.517(5) . ?
N60 C61 1.453(5) . ?
C61 C63' 1.462(7) . ?
C61 C62 1.492(5) . ?
C61 C63 1.597(10) . ?

loop_
_geom_hbond_atom_site_label_D
_geom_hbond_atom_site_label_H
_geom_hbond_atom_site_label_A
_geom_hbond_distance_DH
_geom_hbond_distance_HA
_geom_hbond_distance_DA
_geom_hbond_angle_DHA
_geom_hbond_site_symmetry_A
N20 H20 N2 0.775(19) 2.39(2) 3.155(3) 171(3) 11_666
N30 H30 N1 0.79(2) 2.87(3) 3.486(4) 137(3) 12_546
N60 H60 N1 0.79(2) 2.82(3) 3.537(4) 152(4) 12_546
